data_7019412
loop_
_publ_author_name
'Tao, Ping'
'Tang, Xiao-Yan'
'Li, Bai-Xiang'
'Liu, Jing-Yu'
'Li, Yue-Sheng'

_publ_section_title
;
 Synthesis and characterization of novel titanium complexes bearing
 [ONX]-type \b-enaminoketonato ligands and their application to ethylene
 (co)polymerization.
;
_journal_issue 24
_journal_name_full 'Dalton transactions (Cambridge, England : 2003)'
_journal_page_first 7390
_journal_page_last 7398
_journal_paper_doi 10.1039/c2dt30326d
_journal_volume 41
_journal_year 2012
_chemical_formula_sum 'C34 H26 Cl2 F6 N2 O4 Ti'
_chemical_formula_weight 759.37
_chemical_name_systematic
;
?
;
_space_group_IT_number 15
_symmetry_cell_setting monoclinic
_symmetry_space_group_name_Hall '-C 2yc'
_symmetry_space_group_name_H-M 'C 1 2/c 1'
_atom_sites_solution_hydrogens geom
_atom_sites_solution_primary direct
_atom_sites_solution_secondary difmap
_audit_creation_method SHELXL-97
_cell_angle_alpha 90.00
_cell_angle_beta 95.2820(10)
_cell_angle_gamma 90.00
_cell_formula_units_Z 8
_cell_length_a 37.165(2)
_cell_length_b 9.1989(5)
_cell_length_c 19.2847(11)
_cell_measurement_reflns_used 3923
_cell_measurement_temperature 185(2)
_cell_measurement_theta_max 25.71
_cell_measurement_theta_min 2.20
_cell_volume 6565.0(6)
_computing_structure_refinement 'SHELXL-97 (Sheldrick, 2008)'
_diffrn_ambient_temperature 185(2)
_diffrn_measured_fraction_theta_full 0.997
_diffrn_measured_fraction_theta_max 0.997
_diffrn_measurement_device_type 'Bruker APEXII CCD'
_diffrn_radiation_monochromator graphite
_diffrn_radiation_source 'fine-focus sealed tube'
_diffrn_radiation_type MoK\a
_diffrn_radiation_wavelength 0.71073
_diffrn_reflns_av_R_equivalents 0.0538
_diffrn_reflns_av_sigmaI/netI 0.0660
_diffrn_reflns_limit_h_max 43
_diffrn_reflns_limit_h_min -45
_diffrn_reflns_limit_k_max 11
_diffrn_reflns_limit_k_min -11
_diffrn_reflns_limit_l_max 18
_diffrn_reflns_limit_l_min -23
_diffrn_reflns_number 17735
_diffrn_reflns_theta_full 26.05
_diffrn_reflns_theta_max 26.05
_diffrn_reflns_theta_min 1.10
_exptl_absorpt_coefficient_mu 0.500
_exptl_absorpt_correction_T_max 0.9288
_exptl_absorpt_correction_T_min 0.8524
_exptl_absorpt_correction_type multi-scan
_exptl_absorpt_process_details SADABS
_exptl_crystal_colour black
_exptl_crystal_density_diffrn 1.537
_exptl_crystal_density_method 'not measured'
_exptl_crystal_description block
_exptl_crystal_F_000 3088
_exptl_crystal_size_max 0.33
_exptl_crystal_size_mid 0.21
_exptl_crystal_size_min 0.15
_refine_diff_density_max 1.637
_refine_diff_density_min -0.906
_refine_diff_density_rms 0.088
_refine_ls_extinction_method none
_refine_ls_goodness_of_fit_ref 1.202
_refine_ls_hydrogen_treatment constr
_refine_ls_matrix_type full
_refine_ls_number_parameters 448
_refine_ls_number_reflns 6470
_refine_ls_number_restraints 48
_refine_ls_restrained_S_all 1.207
_refine_ls_R_factor_all 0.1243
_refine_ls_R_factor_gt 0.0746
_refine_ls_shift/su_max 0.001
_refine_ls_shift/su_mean 0.000
_refine_ls_structure_factor_coef Fsqd
_refine_ls_weighting_details 'calc w=1/[\s^2^(Fo^2^)+(0.0558P)^2^+22.0835P] where P=(Fo^2^+2Fc^2^)/3'
_refine_ls_weighting_scheme calc
_refine_ls_wR_factor_gt 0.1706
_refine_ls_wR_factor_ref 0.1926
_reflns_number_gt 3917
_reflns_number_total 6470
_reflns_threshold_expression >2\s(I)
_cod_data_source_file c2dt30326d.txt
_cod_data_source_block 4a
_cod_depositor_comments
;
The following automatic conversions were performed:

'_symmetry_cell_setting' value 'Monoclinic' changed to 'monoclinic'
according to /home/saulius/struct/CIF-dictionaries/cif_core.dic
dictionary named 'cif_core.dic' version 2.4.1 from 2010-06-29.

Automatic conversion script
Id: cif_fix_values 1891 2012-01-12 08:04:46Z andrius 
;
_cod_original_cell_volume 6564.9(6)
_cod_original_sg_symbol_H-M C2/c
_cod_database_code 7019412

loop_
_symmetry_equiv_pos_as_xyz
'x, y, z'
'-x, y, -z+1/2'
'x+1/2, y+1/2, z'
'-x+1/2, y+1/2, -z+1/2'
'-x, -y, -z'
'x, -y, z-1/2'
'-x+1/2, -y+1/2, -z'
'x+1/2, -y+1/2, z-1/2'

loop_
_atom_site_label
_atom_site_type_symbol
_atom_site_fract_x
_atom_site_fract_y
_atom_site_fract_z
_atom_site_U_iso_or_equiv
_atom_site_adp_type
_atom_site_occupancy
_atom_site_symmetry_multiplicity
_atom_site_calc_flag
_atom_site_refinement_flags
Ti1 Ti 0.62965(2) 0.57750(10) 0.10002(4) 0.0322(2) Uani 1 1 d .
N1 N 0.65343(11) 0.7479(6) 0.0392(2) 0.0478(13) Uani 1 1 d .
O1 O 0.66837(8) 0.6272(4) 0.16501(16) 0.0326(8) Uani 1 1 d .
Cl1 Cl 0.66090(4) 0.41602(18) 0.03779(7) 0.0541(4) Uani 1 1 d .
C1 C 0.69854(12) 0.6996(5) 0.1698(2) 0.0303(11) Uani 1 1 d .
F1 F 0.6931(4) 0.8739(16) -0.0632(7) 0.084(5) Uani 0.50 1 d P
F1' F 0.7057(3) 0.8079(14) -0.0651(7) 0.051(3) Uani 0.50 1 d P
N2 N 0.59803(11) 0.7386(5) 0.1554(2) 0.0344(10) Uani 1 1 d .
O2 O 0.58821(8) 0.5849(4) 0.03743(16) 0.0336(8) Uani 1 1 d .
Cl2 Cl 0.60934(4) 0.39827(15) 0.16900(7) 0.0442(4) Uani 1 1 d .
F2 F 0.73808(8) 0.9170(4) 0.01339(15) 0.0533(9) Uani 1 1 d .
C2 C 0.70926(13) 0.7726(6) 0.1131(2) 0.0354(12) Uani 1 1 d .
H2A H 0.7333 0.8084 0.1156 0.042 Uiso 1 1 calc R
C3 C 0.68667(13) 0.7974(6) 0.0518(2) 0.0365(12) Uani 1 1 d .
O3 O 0.61252(11) 0.9803(5) 0.0298(2) 0.0620(12) Uani 1 1 d .
F3 F 0.6909(4) 1.0484(17) 0.0096(7) 0.075(4) Uani 0.50 1 d P
F3' F 0.6858(4) 1.0014(15) -0.0184(7) 0.054(3) Uani 0.50 1 d P
O4 O 0.64444(10) 0.9583(4) 0.1827(2) 0.0532(11) Uani 1 1 d .
F4 F 0.53716(10) 0.8422(4) 0.23337(19) 0.0765(12) Uani 1 1 d .
C4 C 0.70313(16) 0.8942(9) -0.0019(3) 0.0583(18) Uani 1 1 d .
F5 F 0.51789(9) 0.9577(4) 0.14315(18) 0.0640(10) Uani 1 1 d .
C5 C 0.63274(10) 0.7728(4) -0.02883(16) 0.0671(17) Uani 1 1 d GU
F6 F 0.56813(9) 1.0172(4) 0.1958(2) 0.0690(11) Uani 1 1 d .
C6 C 0.60956(11) 0.8917(4) -0.03133(19) 0.0698(19) Uani 1 1 d GU
C7 C 0.58691(10) 0.9196(4) -0.0913(2) 0.0583(17) Uani 1 1 d GU
H7A H 0.5711 1.0008 -0.0930 0.070 Uiso 1 1 calc R
C8 C 0.58745(11) 0.8287(5) -0.14874(19) 0.103(3) Uani 1 1 d GU
H8A H 0.5720 0.8477 -0.1897 0.124 Uiso 1 1 calc R
C9 C 0.61063(13) 0.7098(5) -0.14625(17) 0.073(2) Uani 1 1 d GU
H9A H 0.6110 0.6477 -0.1855 0.088 Uiso 1 1 calc R
C10 C 0.63327(10) 0.6819(4) -0.08629(19) 0.0563(17) Uani 1 1 d GU
H10A H 0.6491 0.6007 -0.0846 0.068 Uiso 1 1 calc R
C11 C 0.71815(13) 0.7015(5) 0.2401(2) 0.0331(11) Uani 1 1 d .
C12 C 0.70617(13) 0.6153(6) 0.2922(2) 0.0363(12) Uani 1 1 d .
H12A H 0.6869 0.5492 0.2813 0.044 Uiso 1 1 calc R
C13 C 0.72204(15) 0.6244(7) 0.3600(3) 0.0478(15) Uani 1 1 d .
H13A H 0.7138 0.5638 0.3951 0.057 Uiso 1 1 calc R
C14 C 0.75014(16) 0.7229(7) 0.3764(3) 0.0508(15) Uani 1 1 d .
H14A H 0.7608 0.7305 0.4230 0.061 Uiso 1 1 calc R
C15 C 0.76230(16) 0.8089(7) 0.3251(3) 0.0541(16) Uani 1 1 d .
H15A H 0.7815 0.8756 0.3362 0.065 Uiso 1 1 calc R
C16 C 0.74665(15) 0.7986(6) 0.2571(3) 0.0457(14) Uani 1 1 d .
H16A H 0.7553 0.8578 0.2219 0.055 Uiso 1 1 calc R
C17 C 0.58806(19) 1.0979(7) 0.0184(5) 0.086(3) Uani 1 1 d .
H17A H 0.5895 1.1602 0.0598 0.129 Uiso 1 1 calc R
H17B H 0.5634 1.0602 0.0093 0.129 Uiso 1 1 calc R
H17C H 0.5943 1.1546 -0.0218 0.129 Uiso 1 1 calc R
C18 C 0.55766(12) 0.6546(6) 0.0244(2) 0.0332(11) Uani 1 1 d .
C19 C 0.54772(13) 0.7587(6) 0.0687(3) 0.0366(12) Uani 1 1 d .
H19A H 0.5261 0.8108 0.0559 0.044 Uiso 1 1 calc R
C20 C 0.56725(13) 0.7948(6) 0.1323(3) 0.0358(12) Uani 1 1 d .
C21 C 0.54813(15) 0.9044(7) 0.1765(3) 0.0468(14) Uani 1 1 d .
C22 C 0.61238(14) 0.7678(6) 0.2275(3) 0.0383(12) Uani 1 1 d .
C23 C 0.63685(14) 0.8786(6) 0.2410(3) 0.0435(14) Uani 1 1 d .
C24 C 0.65221(15) 0.9057(6) 0.3081(3) 0.0477(15) Uani 1 1 d .
H24A H 0.6688 0.9832 0.3175 0.057 Uiso 1 1 calc R
C25 C 0.64240(16) 0.8150(7) 0.3611(3) 0.0560(17) Uani 1 1 d .
H25A H 0.6524 0.8323 0.4075 0.067 Uiso 1 1 calc R
C26 C 0.61879(15) 0.7014(7) 0.3483(3) 0.0466(14) Uani 1 1 d .
H26A H 0.6128 0.6388 0.3847 0.056 Uiso 1 1 calc R
C27 C 0.60411(15) 0.6816(6) 0.2812(2) 0.0423(13) Uani 1 1 d .
H27A H 0.5874 0.6043 0.2717 0.051 Uiso 1 1 calc R
C28 C 0.53540(12) 0.6087(6) -0.0397(3) 0.0337(12) Uani 1 1 d .
C29 C 0.54312(14) 0.4806(6) -0.0710(3) 0.0423(13) Uani 1 1 d .
H29A H 0.5627 0.4221 -0.0519 0.051 Uiso 1 1 calc R
C30 C 0.52223(15) 0.4358(7) -0.1309(3) 0.0512(15) Uani 1 1 d .
H30A H 0.5278 0.3473 -0.1529 0.061 Uiso 1 1 calc R
C31 C 0.49384(16) 0.5184(8) -0.1580(3) 0.0583(18) Uani 1 1 d .
H31A H 0.4793 0.4858 -0.1981 0.070 Uiso 1 1 calc R
C32 C 0.48621(16) 0.6480(8) -0.1277(3) 0.0569(17) Uani 1 1 d .
H32A H 0.4667 0.7060 -0.1471 0.068 Uiso 1 1 calc R
C33 C 0.50713(14) 0.6945(6) -0.0683(3) 0.0469(14) Uani 1 1 d .
H33A H 0.5021 0.7848 -0.0473 0.056 Uiso 1 1 calc R
C34 C 0.66870(17) 1.0777(6) 0.1947(4) 0.068(2) Uani 1 1 d .
H34A H 0.6721 1.1255 0.1504 0.103 Uiso 1 1 calc R
H34B H 0.6920 1.0423 0.2160 0.103 Uiso 1 1 calc R
H34C H 0.6586 1.1475 0.2261 0.103 Uiso 1 1 calc R

loop_
_atom_site_aniso_label
_atom_site_aniso_U_11
_atom_site_aniso_U_22
_atom_site_aniso_U_33
_atom_site_aniso_U_23
_atom_site_aniso_U_13
_atom_site_aniso_U_12
Ti1 0.0282(5) 0.0442(6) 0.0232(5) -0.0016(4) -0.0028(3) 0.0032(4)
N1 0.038(3) 0.074(4) 0.029(2) 0.019(2) -0.0098(19) -0.009(2)
O1 0.0313(18) 0.040(2) 0.0254(17) 0.0020(15) -0.0029(14) 0.0005(15)
Cl1 0.0487(8) 0.0764(11) 0.0362(8) -0.0128(7) -0.0016(6) 0.0208(8)
C1 0.025(2) 0.035(3) 0.030(3) -0.003(2) -0.002(2) 0.007(2)
F1 0.085(10) 0.131(15) 0.034(6) 0.024(9) -0.011(7) -0.060(8)
F1' 0.042(5) 0.085(8) 0.027(4) -0.005(5) 0.008(4) 0.002(4)
N2 0.034(2) 0.043(3) 0.025(2) -0.0026(19) -0.0024(17) 0.005(2)
O2 0.0292(18) 0.047(2) 0.0234(17) 0.0007(15) -0.0052(13) 0.0045(16)
Cl2 0.0492(8) 0.0476(8) 0.0345(7) 0.0042(6) -0.0030(6) -0.0043(6)
F2 0.0396(18) 0.077(2) 0.0435(19) 0.0103(17) 0.0029(14) -0.0131(17)
C2 0.027(3) 0.047(3) 0.031(3) -0.001(2) -0.002(2) 0.001(2)
C3 0.032(3) 0.049(3) 0.027(3) 0.006(2) -0.002(2) -0.001(2)
O3 0.060(3) 0.067(3) 0.057(3) 0.014(2) -0.003(2) -0.005(2)
F3 0.054(6) 0.088(11) 0.081(10) 0.042(7) -0.001(7) -0.004(7)
F3' 0.051(6) 0.049(7) 0.059(8) 0.024(6) -0.003(6) -0.007(5)
O4 0.049(2) 0.045(2) 0.066(3) -0.001(2) 0.009(2) -0.0030(19)
F4 0.083(3) 0.093(3) 0.059(2) 0.012(2) 0.032(2) 0.040(2)
C4 0.038(3) 0.095(6) 0.040(4) 0.026(4) -0.006(3) -0.012(4)
F5 0.046(2) 0.071(2) 0.072(2) -0.0102(19) -0.0082(17) 0.0276(18)
C5 0.068(4) 0.069(4) 0.064(4) 0.014(3) 0.002(3) -0.015(3)
F6 0.053(2) 0.067(2) 0.086(3) -0.037(2) -0.0008(19) 0.0113(19)
C6 0.045(4) 0.063(4) 0.101(5) 0.044(4) 0.003(3) -0.010(3)
C7 0.053(4) 0.067(4) 0.050(4) 0.031(3) -0.019(3) -0.026(3)
C8 0.119(7) 0.092(6) 0.090(5) 0.046(4) -0.033(5) -0.037(5)
C9 0.102(6) 0.064(4) 0.049(4) 0.015(3) -0.016(3) -0.042(4)
C10 0.086(4) 0.068(4) 0.013(2) 0.001(2) -0.003(3) -0.044(3)
C11 0.031(3) 0.038(3) 0.029(3) -0.004(2) -0.007(2) 0.007(2)
C12 0.034(3) 0.044(3) 0.030(3) -0.001(2) 0.000(2) 0.005(2)
C13 0.053(3) 0.060(4) 0.028(3) 0.006(3) -0.005(3) 0.013(3)
C14 0.058(4) 0.060(4) 0.031(3) -0.004(3) -0.015(3) 0.008(3)
C15 0.059(4) 0.050(4) 0.047(4) -0.005(3) -0.025(3) -0.001(3)
C16 0.047(3) 0.046(3) 0.041(3) 0.002(3) -0.012(3) 0.001(3)
C17 0.070(5) 0.043(4) 0.154(8) 0.035(5) 0.054(5) 0.024(3)
C18 0.027(3) 0.042(3) 0.030(3) 0.010(2) 0.000(2) -0.004(2)
C19 0.030(3) 0.042(3) 0.037(3) 0.004(2) -0.004(2) 0.004(2)
C20 0.035(3) 0.039(3) 0.034(3) 0.007(2) 0.003(2) 0.003(2)
C21 0.043(3) 0.055(4) 0.042(3) 0.001(3) 0.002(3) 0.013(3)
C22 0.040(3) 0.040(3) 0.035(3) -0.003(2) 0.003(2) 0.008(2)
C23 0.033(3) 0.034(3) 0.063(4) -0.012(3) 0.004(3) 0.002(2)
C24 0.049(3) 0.046(4) 0.047(3) -0.018(3) -0.003(3) 0.008(3)
C25 0.061(4) 0.068(4) 0.036(3) -0.019(3) -0.008(3) 0.013(3)
C26 0.056(4) 0.053(4) 0.032(3) -0.004(3) 0.008(3) 0.010(3)
C27 0.059(4) 0.046(3) 0.023(3) -0.001(2) 0.006(2) 0.017(3)
C28 0.026(2) 0.044(3) 0.031(3) 0.007(2) -0.002(2) -0.008(2)
C29 0.034(3) 0.055(4) 0.038(3) 0.001(3) -0.001(2) -0.004(3)
C30 0.047(3) 0.067(4) 0.039(3) -0.009(3) 0.001(3) -0.009(3)
C31 0.048(4) 0.083(5) 0.041(4) 0.005(3) -0.014(3) -0.019(3)
C32 0.044(3) 0.071(5) 0.052(4) 0.010(3) -0.018(3) -0.001(3)
C33 0.042(3) 0.047(3) 0.048(3) 0.005(3) -0.015(3) -0.003(3)
C34 0.051(4) 0.037(3) 0.118(6) 0.003(4) 0.014(4) -0.004(3)

loop_
_atom_type_symbol
_atom_type_description
_atom_type_scat_dispersion_real
_atom_type_scat_dispersion_imag
_atom_type_scat_source
C C 0.0033 0.0016 'International Tables Vol C Tables 4.2.6.8 and 6.1.1.4'
H H 0.0000 0.0000 'International Tables Vol C Tables 4.2.6.8 and 6.1.1.4'
Cl Cl 0.1484 0.1585 'International Tables Vol C Tables 4.2.6.8 and 6.1.1.4'
F F 0.0171 0.0103 'International Tables Vol C Tables 4.2.6.8 and 6.1.1.4'
N N 0.0061 0.0033 'International Tables Vol C Tables 4.2.6.8 and 6.1.1.4'
O O 0.0106 0.0060 'International Tables Vol C Tables 4.2.6.8 and 6.1.1.4'
S S 0.1246 0.1234 'International Tables Vol C Tables 4.2.6.8 and 6.1.1.4'
Ti Ti 0.2776 0.4457 'International Tables Vol C Tables 4.2.6.8 and 6.1.1.4'

loop_
_geom_angle_atom_site_label_1
_geom_angle_atom_site_label_2
_geom_angle_atom_site_label_3
_geom_angle
O2 Ti1 O1 163.50(16)
O2 Ti1 N1 88.69(15)
O1 Ti1 N1 82.02(15)
O2 Ti1 N2 81.11(14)
O1 Ti1 N2 85.62(14)
N1 Ti1 N2 92.14(18)
O2 Ti1 Cl2 96.05(11)
O1 Ti1 Cl2 93.49(11)
N1 Ti1 Cl2 175.24(12)
N2 Ti1 Cl2 89.09(12)
O2 Ti1 Cl1 96.46(11)
O1 Ti1 Cl1 96.50(11)
N1 Ti1 Cl1 86.23(14)
N2 Ti1 Cl1 177.12(11)
Cl2 Ti1 Cl1 92.72(7)
C3 N1 C5 120.9(4)
C3 N1 Ti1 124.4(3)
C5 N1 Ti1 112.6(3)
C1 O1 Ti1 140.9(3)
O1 C1 C2 120.4(4)
O1 C1 C11 114.8(4)
C2 C1 C11 124.7(4)
F1' F1 C4 92(2)
F1' F1 F3' 142(2)
C4 F1 F3' 51.4(8)
F1 F1' C4 56.4(16)
C20 N2 C22 119.0(4)
C20 N2 Ti1 126.1(3)
C22 N2 Ti1 114.5(3)
C18 O2 Ti1 142.3(3)
C1 C2 C3 123.7(5)
C1 C2 H2A 118.1
C3 C2 H2A 118.1
N1 C3 C2 125.3(5)
N1 C3 C4 120.0(4)
C2 C3 C4 114.7(4)
C17 O3 C6 108.0(5)
F3' F3 C4 51(2)
F3 F3' C4 102(3)
F3 F3' F1 151(3)
C4 F3' F1 52.4(8)
C23 O4 C34 116.5(5)
F3' C4 F2 114.9(9)
F1 C4 F2 116.5(8)
F3' C4 F1' 107.4(8)
F1 C4 F3 102.5(10)
F2 C4 F3 96.9(7)
F3' C4 C3 114.6(9)
F1 C4 C3 117.4(8)
F2 C4 C3 112.7(5)
F1' C4 C3 107.9(8)
F3 C4 C3 107.5(8)
C6 C5 C10 120.0
C6 C5 N1 115.1(3)
C10 C5 N1 124.8(3)
C7 C6 C5 120.0
C7 C6 O3 125.1(3)
C5 C6 O3 114.8(3)
C6 C7 C8 120.0
C6 C7 H7A 120.0
C8 C7 H7A 120.0
C7 C8 C9 120.0
C7 C8 H8A 120.0
C9 C8 H8A 120.0
C10 C9 C8 120.0
C10 C9 H9A 120.0
C8 C9 H9A 120.0
C9 C10 C5 120.0
C9 C10 H10A 120.0
C5 C10 H10A 120.0
C12 C11 C16 118.8(5)
C12 C11 C1 119.6(5)
C16 C11 C1 121.4(5)
C11 C12 C13 120.8(5)
C11 C12 H12A 119.6
C13 C12 H12A 119.6
C12 C13 C14 119.9(5)
C12 C13 H13A 120.1
C14 C13 H13A 120.1
C15 C14 C13 119.8(5)
C15 C14 H14A 120.1
C13 C14 H14A 120.1
C14 C15 C16 120.2(6)
C14 C15 H15A 119.9
C16 C15 H15A 119.9
C15 C16 C11 120.5(5)
C15 C16 H16A 119.8
C11 C16 H16A 119.8
O3 C17 H17A 109.5
O3 C17 H17B 109.5
H17A C17 H17B 109.5
O3 C17 H17C 109.5
H17A C17 H17C 109.5
H17B C17 H17C 109.5
O2 C18 C19 120.5(4)
O2 C18 C28 115.3(4)
C19 C18 C28 124.2(5)
C18 C19 C20 124.6(5)
C18 C19 H19A 117.7
C20 C19 H19A 117.7
N2 C20 C19 125.0(5)
N2 C20 C21 120.7(5)
C19 C20 C21 114.3(4)
F6 C21 F4 108.3(5)
F6 C21 F5 106.0(5)
F4 C21 F5 104.2(5)
F6 C21 C20 113.5(5)
F4 C21 C20 111.5(5)
F5 C21 C20 112.7(5)
C27 C22 C23 118.6(5)
C27 C22 N2 121.8(5)
C23 C22 N2 119.5(5)
C22 C23 C24 121.2(6)
C22 C23 O4 114.6(5)
C24 C23 O4 124.2(5)
C23 C24 C25 117.6(6)
C23 C24 H24A 121.2
C25 C24 H24A 121.2
C26 C25 C24 122.0(5)
C26 C25 H25A 119.0
C24 C25 H25A 119.0
C25 C26 C27 117.6(6)
C25 C26 H26A 121.2
C27 C26 H26A 121.2
C22 C27 C26 122.9(6)
C22 C27 H27A 118.6
C26 C27 H27A 118.6
C29 C28 C33 119.8(5)
C29 C28 C18 119.3(5)
C33 C28 C18 120.9(5)
C28 C29 C30 119.8(5)
C28 C29 H29A 120.1
C30 C29 H29A 120.1
C31 C30 C29 120.4(6)
C31 C30 H30A 119.8
C29 C30 H30A 119.8
C30 C31 C32 120.3(6)
C30 C31 H31A 119.9
C32 C31 H31A 119.9
C31 C32 C33 119.8(6)
C31 C32 H32A 120.1
C33 C32 H32A 120.1
C28 C33 C32 119.9(6)
C28 C33 H33A 120.1
C32 C33 H33A 120.1
O4 C34 H34A 109.5
O4 C34 H34B 109.5
H34A C34 H34B 109.5
O4 C34 H34C 109.5
H34A C34 H34C 109.5
H34B C34 H34C 109.5

loop_
_geom_bond_atom_site_label_1
_geom_bond_atom_site_label_2
_geom_bond_distance
Ti1 O2 1.868(3)
Ti1 O1 1.876(3)
Ti1 N1 2.192(5)
Ti1 N2 2.224(4)
Ti1 Cl2 2.2896(16)
Ti1 Cl1 2.2918(16)
N1 C3 1.318(6)
N1 C5 1.475(5)
O1 C1 1.300(5)
C1 C2 1.372(7)
C1 C11 1.480(6)
F1 F1' 0.770(15)
F1 C4 1.221(13)
F1 F3' 1.497(19)
F1' C4 1.464(15)
N2 C20 1.296(6)
N2 C22 1.467(6)
O2 C18 1.308(6)
F2 C4 1.322(6)
C2 C3 1.405(6)
C2 H2A 0.9500
C3 C4 1.536(7)
O3 C17 1.417(7)
O3 C6 1.429(5)
F3 F3' 0.705(14)
F3 C4 1.512(18)
F3' C4 1.205(16)
O4 C23 1.393(7)
O4 C34 1.427(7)
F4 C21 1.334(6)
F5 C21 1.335(6)
C5 C6 1.3900
C5 C10 1.3900
F6 C21 1.310(7)
C6 C7 1.3900
C7 C8 1.3900
C7 H7A 0.9500
C8 C9 1.3900
C8 H8A 0.9500
C9 C10 1.3900
C9 H9A 0.9500
C10 H10A 0.9500
C11 C12 1.384(7)
C11 C16 1.401(7)
C12 C13 1.386(7)
C12 H12A 0.9500
C13 C14 1.397(8)
C13 H13A 0.9500
C14 C15 1.376(8)
C14 H14A 0.9500
C15 C16 1.387(7)
C15 H15A 0.9500
C16 H16A 0.9500
C17 H17A 0.9800
C17 H17B 0.9800
C17 H17C 0.9800
C18 C19 1.357(7)
C18 C28 1.484(6)
C19 C20 1.406(7)
C19 H19A 0.9500
C20 C21 1.535(7)
C22 C27 1.362(7)
C22 C23 1.375(7)
C23 C24 1.388(7)
C24 C25 1.394(8)
C24 H24A 0.9500
C25 C26 1.372(8)
C25 H25A 0.9500
C26 C27 1.370(7)
C26 H26A 0.9500
C27 H27A 0.9500
C28 C29 1.366(7)
C28 C33 1.387(7)
C29 C30 1.393(7)
C29 H29A 0.9500
C30 C31 1.365(8)
C30 H30A 0.9500
C31 C32 1.369(9)
C31 H31A 0.9500
C32 C33 1.391(7)
C32 H32A 0.9500
C33 H33A 0.9500
C34 H34A 0.9800
C34 H34B 0.9800
C34 H34C 0.9800
